data_4326451
loop_
_publ_author_name
'Sucheta Joy'
'Tobias Kr\"amer'
'Nanda D. Paul'
'Priyabrata Banerjee'
'John E. McGrady'
'Sreebrata Goswami'

_publ_section_title
;
 Isolation and Assessment of the Molecular and Electronic Structures of
 Azo-Anion-Radical Complexes of Chromium and Molybdenum. Experimental and
 Theoretical Characterization of Complete Electron-Transfer Series
;
_journal_name_full 'Inorganic Chemistry'
_journal_page_first 9993
_journal_page_last 10004
_journal_paper_doi 10.1021/ic200708c
_journal_volume 50
_journal_year 2011
_chemical_formula_moiety 'C33 H24 Cl3 Cr N9, C H2 Cl2'
_chemical_formula_sum 'C34 H26 Cl5 Cr N9'
_chemical_formula_weight 789.89
_chemical_name_systematic
;
 ?
;
_space_group_IT_number 2
_symmetry_cell_setting triclinic
_symmetry_space_group_name_Hall '-P 1'
_symmetry_space_group_name_H-M 'P -1'
_atom_sites_solution_hydrogens geom
_atom_sites_solution_primary direct
_atom_sites_solution_secondary difmap
_audit_creation_method SHELXL-97
_cell_angle_alpha 79.0880(10)
_cell_angle_beta 78.4510(10)
_cell_angle_gamma 64.2980(10)
_cell_formula_units_Z 2
_cell_length_a 9.9804(6)
_cell_length_b 10.1877(7)
_cell_length_c 18.9810(12)
_cell_measurement_reflns_used 5954
_cell_measurement_temperature 293(2)
_cell_measurement_theta_max 25.0
_cell_measurement_theta_min 1.1
_cell_volume 1692.27(19)
_computing_cell_refinement 'Bruker SMART'
_computing_data_collection 'Bruker SMART'
_computing_data_reduction 'Bruker SAINT'
_computing_molecular_graphics 'Bruker SHELXTL'
_computing_publication_material 'Bruker SHELXTL'
_computing_structure_refinement 'SHELXL-97 (Sheldrick, 1997)'
_computing_structure_solution 'SHELXL-97 (Sheldrick, 1990)'
_diffrn_ambient_temperature 293(2)
_diffrn_measured_fraction_theta_full 0.998
_diffrn_measured_fraction_theta_max 0.998
_diffrn_measurement_device_type 'CCD area detector'
_diffrn_measurement_method 'phi SCANS'
_diffrn_radiation_monochromator graphite
_diffrn_radiation_source 'fine-focus sealed tube'
_diffrn_radiation_type MoK\a
_diffrn_radiation_wavelength 0.71073
_diffrn_reflns_av_R_equivalents 0.0310
_diffrn_reflns_av_sigmaI/netI 0.0377
_diffrn_reflns_limit_h_max 11
_diffrn_reflns_limit_h_min -11
_diffrn_reflns_limit_k_max 12
_diffrn_reflns_limit_k_min -12
_diffrn_reflns_limit_l_max 22
_diffrn_reflns_limit_l_min -22
_diffrn_reflns_number 16029
_diffrn_reflns_theta_full 25.00
_diffrn_reflns_theta_max 25.00
_diffrn_reflns_theta_min 1.10
_exptl_absorpt_coefficient_mu 0.775
_exptl_absorpt_correction_T_max 0.8732
_exptl_absorpt_correction_T_min 0.8009
_exptl_absorpt_correction_type empirical
_exptl_crystal_colour Green
_exptl_crystal_density_diffrn 1.550
_exptl_crystal_description Plate
_exptl_crystal_F_000 804
_exptl_crystal_size_max 0.30
_exptl_crystal_size_mid 0.24
_exptl_crystal_size_min 0.18
_refine_diff_density_max 1.023
_refine_diff_density_min -0.773
_refine_diff_density_rms 0.066
_refine_ls_extinction_method none
_refine_ls_goodness_of_fit_ref 1.062
_refine_ls_hydrogen_treatment constr
_refine_ls_matrix_type full
_refine_ls_number_parameters 442
_refine_ls_number_reflns 5954
_refine_ls_number_restraints 0
_refine_ls_restrained_S_all 1.062
_refine_ls_R_factor_all 0.0512
_refine_ls_R_factor_gt 0.0388
_refine_ls_shift/su_max 0.045
_refine_ls_shift/su_mean 0.002
_refine_ls_structure_factor_coef Fsqd
_refine_ls_weighting_details 'calc w=1/[\s^2^(Fo^2^)+(0.0541P)^2^+1.3719P] where P=(Fo^2^+2Fc^2^)/3'
_refine_ls_weighting_scheme calc
_refine_ls_wR_factor_gt 0.1005
_refine_ls_wR_factor_ref 0.1084
_reflns_number_gt 4858
_reflns_number_total 5954
_reflns_threshold_expression >2sigma(I)
_cod_data_source_file ic200708c_si_002_1.cif
_cod_data_source_block 1a.CH2Cl2_0m
_cod_depositor_comments
;
The following automatic conversions were performed:

'_refine_ls_hydrogen_treatment' value 'constrn' was replaced with the
value 'constr' as specified in the replacement file
'src/cod-tools/trunk/data/replacement-values/replacement_values.lst'.

Automatic conversion script
Id: cif_fix_values 5376 2017-05-30 11:51:03Z andrius 
;
_cod_database_code 4326451

loop_
_symmetry_equiv_pos_as_xyz
'x, y, z'
'-x, -y, -z'

loop_
_atom_site_label
_atom_site_type_symbol
_atom_site_fract_x
_atom_site_fract_y
_atom_site_fract_z
_atom_site_U_iso_or_equiv
_atom_site_adp_type
_atom_site_occupancy
_atom_site_symmetry_multiplicity
_atom_site_calc_flag
_atom_site_refinement_flags
Cl2 Cl 1.06482(7) 0.72169(7) 0.64681(4) 0.02560(17) Uani 1 1 d .
Cl1 Cl 0.52544(8) 0.43289(8) 0.67262(4) 0.02848(18) Uani 1 1 d .
Cl3 Cl 0.36486(8) 1.05430(8) 0.82789(4) 0.03254(19) Uani 1 1 d .
Cl4 Cl 0.13660(14) 0.66705(15) 0.96474(7) 0.0737(3) Uani 1 1 d .
C28 C 0.6489(3) 0.8415(3) 0.82832(15) 0.0205(6) Uani 1 1 d .
Cl5 Cl -0.02395(16) 0.97176(17) 0.90586(8) 0.1025(5) Uani 1 1 d .
N9 N 0.6695(2) 0.8656(2) 0.75049(12) 0.0174(5) Uani 1 1 d .
C33 C 0.7679(3) 0.7434(3) 0.86455(16) 0.0257(6) Uani 1 1 d .
H33 H 0.8614 0.6965 0.8383 0.031 Uiso 1 1 calc R
N6 N 0.8269(2) 0.5976(2) 0.67646(12) 0.0177(5) Uani 1 1 d .
N7 N 0.7195(2) 0.9062(2) 0.61643(12) 0.0188(5) Uani 1 1 d .
N8 N 0.7238(2) 0.9682(2) 0.72802(12) 0.0221(5) Uani 1 1 d .
C23 C 0.7476(3) 0.9892(3) 0.65499(15) 0.0210(6) Uani 1 1 d .
C29 C 0.5122(3) 0.9167(3) 0.86917(16) 0.0242(6) Uani 1 1 d .
C27 C 0.7513(3) 0.9225(3) 0.54360(15) 0.0220(6) Uani 1 1 d .
H27 H 0.7346 0.8641 0.5172 0.026 Uiso 1 1 calc R
N4 N 0.6385(2) 0.6799(2) 0.59293(11) 0.0179(5) Uani 1 1 d .
N5 N 0.8750(2) 0.5139(2) 0.62196(12) 0.0201(5) Uani 1 1 d .
N3 N 0.5059(2) 0.6837(2) 0.74463(12) 0.0172(5) Uani 1 1 d .
N2 N 0.3555(2) 0.7546(2) 0.75235(12) 0.0218(5) Uani 1 1 d .
C16 C 0.5303(3) 0.7228(3) 0.54984(14) 0.0213(6) Uani 1 1 d .
H16 H 0.4395 0.8011 0.5612 0.026 Uiso 1 1 calc R
C12 C 0.7699(3) 0.5632(3) 0.57664(14) 0.0188(6) Uani 1 1 d .
C2 C 0.1589(3) 0.9838(3) 0.71560(16) 0.0251(6) Uani 1 1 d .
H2 H 0.0860 0.9529 0.7413 0.030 Uiso 1 1 calc R
C11 C 0.5692(3) 0.5295(3) 0.85851(15) 0.0267(6) Uani 1 1 d .
H11 H 0.5536 0.6122 0.8787 0.032 Uiso 1 1 calc R
C1 C 0.3116(3) 0.8882(3) 0.71276(15) 0.0208(6) Uani 1 1 d .
C6 C 0.5483(3) 0.5426(3) 0.78704(14) 0.0191(6) Uani 1 1 d .
N1 N 0.4199(2) 0.9282(2) 0.67268(12) 0.0185(5) Uani 1 1 d .
C17 C 0.9379(3) 0.5416(3) 0.72494(14) 0.0191(6) Uani 1 1 d .
C19 C 1.1509(3) 0.5410(3) 0.76789(16) 0.0270(6) Uani 1 1 d .
H19 H 1.2225 0.5784 0.7638 0.032 Uiso 1 1 calc R
C3 C 0.1187(3) 1.1222(3) 0.68036(16) 0.0267(6) Uani 1 1 d .
H3 H 0.0182 1.1874 0.6826 0.032 Uiso 1 1 calc R
C30 C 0.4938(3) 0.8873(4) 0.94359(16) 0.0323(7) Uani 1 1 d .
H30 H 0.4014 0.9364 0.9702 0.039 Uiso 1 1 calc R
C4 C 0.2295(3) 1.1652(3) 0.64101(16) 0.0260(6) Uani 1 1 d .
H4 H 0.2041 1.2598 0.6173 0.031 Uiso 1 1 calc R
C22 C 0.9360(3) 0.4321(3) 0.78033(15) 0.0237(6) Uani 1 1 d .
H22 H 0.8645 0.3945 0.7848 0.028 Uiso 1 1 calc R
C18 C 1.0497(3) 0.5921(3) 0.71837(15) 0.0210(6) Uani 1 1 d .
C32 C 0.7501(3) 0.7144(3) 0.93869(16) 0.0303(7) Uani 1 1 d .
H32 H 0.8308 0.6471 0.9621 0.036 Uiso 1 1 calc R
C5 C 0.3759(3) 1.0664(3) 0.63778(15) 0.0245(6) Uani 1 1 d .
H5 H 0.4490 1.0952 0.6103 0.029 Uiso 1 1 calc R
C24 C 0.8017(3) 1.0948(3) 0.61921(16) 0.0253(6) Uani 1 1 d .
H24 H 0.8169 1.1540 0.6457 0.030 Uiso 1 1 calc R
C15 C 0.5487(3) 0.6562(3) 0.49050(15) 0.0235(6) Uani 1 1 d .
H15 H 0.4711 0.6874 0.4627 0.028 Uiso 1 1 calc R
C13 C 0.7970(3) 0.4942(3) 0.51449(15) 0.0228(6) Uani 1 1 d .
H13 H 0.8893 0.4180 0.5025 0.027 Uiso 1 1 calc R
C25 C 0.8314(3) 1.1096(3) 0.54582(17) 0.0272(7) Uani 1 1 d .
H25 H 0.8678 1.1783 0.5218 0.033 Uiso 1 1 calc R
C20 C 1.1444(3) 0.4341(3) 0.82339(17) 0.0304(7) Uani 1 1 d .
H20 H 1.2116 0.3999 0.8571 0.036 Uiso 1 1 calc R
C26 C 0.8068(3) 1.0212(3) 0.50698(16) 0.0257(6) Uani 1 1 d .
H26 H 0.8279 1.0291 0.4568 0.031 Uiso 1 1 calc R
C21 C 1.0393(3) 0.3776(3) 0.82928(16) 0.0293(7) Uani 1 1 d .
H21 H 1.0375 0.3032 0.8659 0.035 Uiso 1 1 calc R
C14 C 0.6860(3) 0.5405(3) 0.47211(15) 0.0260(6) Uani 1 1 d .
H14 H 0.7016 0.4953 0.4312 0.031 Uiso 1 1 calc R
C10 C 0.6131(4) 0.3945(3) 0.90000(17) 0.0337(7) Uani 1 1 d .
H10 H 0.6274 0.3862 0.9479 0.040 Uiso 1 1 calc R
C7 C 0.5660(3) 0.4188(3) 0.75906(15) 0.0237(6) Uani 1 1 d .
C8 C 0.6118(3) 0.2827(3) 0.80036(17) 0.0303(7) Uani 1 1 d .
H8 H 0.6261 0.1997 0.7809 0.036 Uiso 1 1 calc R
C9 C 0.6356(3) 0.2727(3) 0.87007(17) 0.0339(7) Uani 1 1 d .
H9 H 0.6676 0.1817 0.8978 0.041 Uiso 1 1 calc R
C31 C 0.6122(4) 0.7850(4) 0.97873(16) 0.0340(7) Uani 1 1 d .
H31 H 0.5994 0.7638 1.0288 0.041 Uiso 1 1 calc R
C34 C 0.1429(6) 0.8273(6) 0.9150(3) 0.100(2) Uani 1 1 d .
H34A H 0.2024 0.8571 0.9378 0.120 Uiso 1 1 calc R
H34B H 0.1951 0.8045 0.8670 0.120 Uiso 1 1 calc R
Cr1 Cr 0.63422(4) 0.76811(4) 0.68171(2) 0.01605(12) Uani 1 1 d .

loop_
_atom_site_aniso_label
_atom_site_aniso_U_11
_atom_site_aniso_U_22
_atom_site_aniso_U_33
_atom_site_aniso_U_23
_atom_site_aniso_U_13
_atom_site_aniso_U_12
Cl2 0.0197(3) 0.0222(4) 0.0327(4) -0.0023(3) -0.0006(3) -0.0082(3)
Cl1 0.0356(4) 0.0275(4) 0.0280(4) -0.0082(3) -0.0017(3) -0.0173(3)
Cl3 0.0236(4) 0.0314(4) 0.0338(4) -0.0129(3) -0.0064(3) 0.0016(3)
Cl4 0.0728(8) 0.0901(9) 0.0678(7) 0.0139(6) -0.0265(6) -0.0444(7)
C28 0.0226(14) 0.0182(14) 0.0243(14) -0.0068(11) -0.0017(11) -0.0107(12)
Cl5 0.0675(8) 0.0955(11) 0.0941(10) 0.0053(8) 0.0141(7) -0.0041(7)
N9 0.0159(11) 0.0143(11) 0.0204(12) -0.0038(9) -0.0022(9) -0.0041(9)
C33 0.0217(15) 0.0262(16) 0.0286(16) -0.0093(12) -0.0039(12) -0.0065(12)
N6 0.0171(11) 0.0158(11) 0.0206(12) -0.0031(9) -0.0018(9) -0.0070(9)
N7 0.0156(11) 0.0163(11) 0.0220(12) -0.0017(9) -0.0027(9) -0.0044(9)
N8 0.0216(12) 0.0175(12) 0.0283(13) -0.0060(10) -0.0024(10) -0.0082(10)
C23 0.0134(13) 0.0155(13) 0.0296(16) -0.0048(11) -0.0016(11) -0.0016(11)
C29 0.0230(15) 0.0215(14) 0.0282(15) -0.0085(12) -0.0045(12) -0.0067(12)
C27 0.0163(13) 0.0200(14) 0.0256(15) -0.0017(11) -0.0032(11) -0.0038(11)
N4 0.0183(11) 0.0148(11) 0.0206(12) -0.0028(9) -0.0008(9) -0.0073(9)
N5 0.0175(11) 0.0190(12) 0.0231(12) -0.0056(9) -0.0013(9) -0.0063(10)
N3 0.0167(11) 0.0142(11) 0.0207(11) -0.0045(9) -0.0030(9) -0.0052(9)
N2 0.0162(12) 0.0188(12) 0.0297(13) -0.0059(10) -0.0021(10) -0.0058(10)
C16 0.0195(14) 0.0182(14) 0.0239(14) -0.0014(11) -0.0040(11) -0.0055(11)
C12 0.0168(13) 0.0166(13) 0.0230(14) -0.0025(11) -0.0007(11) -0.0076(11)
C2 0.0190(14) 0.0238(15) 0.0340(16) -0.0067(13) -0.0028(12) -0.0093(12)
C11 0.0290(16) 0.0275(16) 0.0261(15) -0.0017(12) -0.0037(12) -0.0145(13)
C1 0.0220(14) 0.0204(14) 0.0223(14) -0.0059(11) -0.0030(11) -0.0094(12)
C6 0.0149(13) 0.0167(13) 0.0251(14) -0.0012(11) -0.0026(11) -0.0066(11)
N1 0.0180(11) 0.0171(11) 0.0200(11) -0.0039(9) -0.0034(9) -0.0059(9)
C17 0.0144(13) 0.0173(13) 0.0227(14) -0.0072(11) -0.0020(11) -0.0022(11)
C19 0.0165(14) 0.0274(16) 0.0361(17) -0.0109(13) -0.0038(12) -0.0051(12)
C3 0.0188(14) 0.0221(15) 0.0358(17) -0.0107(13) -0.0075(12) -0.0008(12)
C30 0.0262(16) 0.0410(19) 0.0280(16) -0.0130(14) 0.0018(13) -0.0110(14)
C4 0.0261(15) 0.0184(14) 0.0293(16) -0.0011(12) -0.0096(12) -0.0035(12)
C22 0.0185(14) 0.0224(15) 0.0278(15) -0.0036(12) -0.0020(12) -0.0064(12)
C18 0.0165(13) 0.0192(14) 0.0234(14) -0.0051(11) 0.0007(11) -0.0042(11)
C32 0.0310(17) 0.0298(16) 0.0286(16) -0.0034(13) -0.0097(13) -0.0088(14)
C5 0.0252(15) 0.0206(15) 0.0258(15) -0.0026(12) -0.0027(12) -0.0080(12)
C24 0.0182(14) 0.0183(14) 0.0388(17) -0.0040(12) -0.0015(12) -0.0078(12)
C15 0.0233(15) 0.0242(15) 0.0240(15) -0.0030(12) -0.0061(12) -0.0094(12)
C13 0.0212(14) 0.0199(14) 0.0264(15) -0.0083(12) 0.0011(12) -0.0070(12)
C25 0.0178(14) 0.0185(14) 0.0403(18) 0.0040(13) 0.0002(12) -0.0075(12)
C20 0.0217(15) 0.0311(17) 0.0330(17) -0.0035(13) -0.0119(13) -0.0025(13)
C26 0.0170(14) 0.0252(15) 0.0268(15) 0.0038(12) -0.0012(11) -0.0046(12)
C21 0.0246(15) 0.0244(16) 0.0291(16) 0.0010(13) -0.0038(13) -0.0026(13)
C14 0.0318(16) 0.0258(15) 0.0238(15) -0.0075(12) -0.0027(12) -0.0135(13)
C10 0.0389(18) 0.0362(18) 0.0265(16) 0.0036(14) -0.0073(14) -0.0176(15)
C7 0.0210(14) 0.0223(15) 0.0266(15) -0.0059(12) 0.0015(12) -0.0087(12)
C8 0.0314(17) 0.0197(15) 0.0375(18) -0.0067(13) 0.0054(14) -0.0112(13)
C9 0.0338(18) 0.0238(16) 0.0342(18) 0.0074(13) -0.0014(14) -0.0085(14)
C31 0.0377(18) 0.044(2) 0.0216(15) -0.0047(14) -0.0026(13) -0.0180(16)
C34 0.070(3) 0.092(4) 0.084(4) 0.027(3) 0.019(3) -0.011(3)
Cr1 0.0150(2) 0.0135(2) 0.0192(2) -0.00283(17) -0.00242(17) -0.00502(17)

loop_
_atom_type_symbol
_atom_type_description
_atom_type_scat_dispersion_real
_atom_type_scat_dispersion_imag
_atom_type_scat_source
C C 0.0033 0.0016 'International Tables Vol C Tables 4.2.6.8 and 6.1.1.4'
H H 0.0000 0.0000 'International Tables Vol C Tables 4.2.6.8 and 6.1.1.4'
Cl Cl 0.1484 0.1585 'International Tables Vol C Tables 4.2.6.8 and 6.1.1.4'
Cr Cr 0.3209 0.6236 'International Tables Vol C Tables 4.2.6.8 and 6.1.1.4'
N N 0.0061 0.0033 'International Tables Vol C Tables 4.2.6.8 and 6.1.1.4'

loop_
_geom_angle_atom_site_label_1
_geom_angle_atom_site_label_2
_geom_angle_atom_site_label_3
_geom_angle
C33 C28 C29 118.4(3)
C33 C28 N9 119.8(2)
C29 C28 N9 121.8(2)
N8 N9 C28 109.9(2)
N8 N9 Cr1 121.24(17)
C28 N9 Cr1 128.79(17)
C32 C33 C28 121.1(3)
N5 N6 C17 109.4(2)
N5 N6 Cr1 121.79(17)
C17 N6 Cr1 128.85(17)
C27 N7 C23 118.5(2)
C27 N7 Cr1 129.26(19)
C23 N7 Cr1 112.28(18)
N9 N8 C23 110.7(2)
N8 C23 N7 118.9(2)
N8 C23 C24 120.6(3)
N7 C23 C24 120.5(3)
C30 C29 C28 120.6(3)
C30 C29 Cl3 118.6(2)
C28 C29 Cl3 120.7(2)
N7 C27 C26 122.8(3)
C16 N4 C12 118.0(2)
C16 N4 Cr1 128.67(18)
C12 N4 Cr1 113.32(17)
N6 N5 C12 110.1(2)
N2 N3 C6 109.5(2)
N2 N3 Cr1 121.90(17)
C6 N3 Cr1 128.54(17)
N3 N2 C1 111.1(2)
N4 C16 C15 123.0(2)
N5 C12 N4 118.4(2)
N5 C12 C13 120.2(2)
N4 C12 C13 121.3(2)
C3 C2 C1 119.4(3)
C10 C11 C6 120.5(3)
N2 C1 N1 118.0(2)
N2 C1 C2 120.6(2)
N1 C1 C2 121.4(2)
C7 C6 C11 118.7(3)
C7 C6 N3 121.9(2)
C11 C6 N3 119.3(2)
C5 N1 C1 117.6(2)
C5 N1 Cr1 129.39(18)
C1 N1 Cr1 112.80(17)
C22 C17 C18 118.0(2)
C22 C17 N6 119.4(2)
C18 C17 N6 122.7(2)
C20 C19 C18 119.3(3)
C2 C3 C4 119.4(3)
C29 C30 C31 120.2(3)
C5 C4 C3 119.0(3)
C17 C22 C21 121.1(3)
C19 C18 C17 121.4(3)
C19 C18 Cl2 118.4(2)
C17 C18 Cl2 120.2(2)
C33 C32 C31 120.2(3)
N1 C5 C4 123.2(3)
C25 C24 C23 119.7(3)
C16 C15 C14 118.9(3)
C14 C13 C12 119.0(3)
C24 C25 C26 119.5(3)
C21 C20 C19 120.5(3)
C27 C26 C25 119.1(3)
C20 C21 C22 119.7(3)
C13 C14 C15 119.6(3)
C9 C10 C11 119.6(3)
C8 C7 C6 120.8(3)
C8 C7 Cl1 118.9(2)
C6 C7 Cl1 120.3(2)
C9 C8 C7 119.0(3)
C8 C9 C10 121.3(3)
C32 C31 C30 119.4(3)
Cl5 C34 Cl4 116.6(3)
N3 Cr1 N9 100.18(9)
N3 Cr1 N6 101.13(9)
N9 Cr1 N6 98.59(9)
N3 Cr1 N4 94.32(9)
N9 Cr1 N4 165.32(9)
N6 Cr1 N4 76.20(9)
N3 Cr1 N7 165.08(9)
N9 Cr1 N7 76.81(9)
N6 Cr1 N7 93.78(9)
N4 Cr1 N7 89.73(9)
N3 Cr1 N1 76.26(9)
N9 Cr1 N1 93.27(9)
N6 Cr1 N1 168.14(9)
N4 Cr1 N1 92.37(8)
N7 Cr1 N1 89.25(9)

loop_
_geom_bond_atom_site_label_1
_geom_bond_atom_site_label_2
_geom_bond_distance
Cl2 C18 1.739(3)
Cl1 C7 1.733(3)
Cl3 C29 1.732(3)
Cl4 C34 1.744(5)
C28 C33 1.385(4)
C28 C29 1.395(4)
C28 N9 1.439(3)
Cl5 C34 1.692(5)
N9 N8 1.341(3)
N9 Cr1 1.947(2)
C33 C32 1.374(4)
N6 N5 1.345(3)
N6 C17 1.435(3)
N6 Cr1 1.954(2)
N7 C27 1.350(3)
N7 C23 1.361(3)
N7 Cr1 2.048(2)
N8 C23 1.350(4)
C23 C24 1.410(4)
C29 C30 1.379(4)
C27 C26 1.366(4)
N4 C16 1.354(3)
N4 C12 1.362(3)
N4 Cr1 2.040(2)
N5 C12 1.354(3)
N3 N2 1.345(3)
N3 C6 1.437(3)
N3 Cr1 1.939(2)
N2 C1 1.355(4)
C16 C15 1.364(4)
C12 C13 1.407(4)
C2 C3 1.362(4)
C2 C1 1.405(4)
C11 C10 1.381(4)
C11 C6 1.387(4)
C1 N1 1.360(3)
C6 C7 1.388(4)
N1 C5 1.357(3)
N1 Cr1 2.069(2)
C17 C22 1.384(4)
C17 C18 1.394(4)
C19 C20 1.378(4)
C19 C18 1.383(4)
C3 C4 1.392(4)
C30 C31 1.383(4)
C4 C5 1.365(4)
C22 C21 1.387(4)
C32 C31 1.385(4)
C24 C25 1.358(4)
C15 C14 1.398(4)
C13 C14 1.363(4)
C25 C26 1.389(4)
C20 C21 1.379(4)
C10 C9 1.374(5)
C7 C8 1.388(4)
C8 C9 1.368(5)
